data_4074072
loop_
_publ_author_name
'DeYonker, Nathan J.'
'Foley, Nicholas A.'
'Cundari, Thomas R.'
'Gunnoe, T. Brent'
'Petersen, Jeffrey L.'

_publ_section_title
;
 Combined Experimental and Computational Studies on the Nature of Aromatic
 C&#x2212;H Activation by Octahedral Ruthenium(II) Complexes: Evidence for
 \s-Bond Metathesis from Hammett Studies
;
_journal_issue 26
_journal_name_full Organometallics
_journal_page_first 6604
_journal_paper_doi 10.1021/om7009057
_journal_volume 26
_journal_year 2007
_chemical_formula_sum 'C22 H30 B N8 O2 P Ru'
_chemical_formula_weight 581.39
_chemical_name_systematic
; 
 ? 
;
_space_group_IT_number 15
_symmetry_cell_setting monoclinic
_symmetry_space_group_name_Hall '-C 2yc'
_symmetry_space_group_name_H-M 'C 1 2/c 1'
_atom_sites_solution_hydrogens geom
_atom_sites_solution_primary direct
_atom_sites_solution_secondary difmap
_audit_creation_method SHELXL-97
_cell_angle_alpha 90.00
_cell_angle_beta 103.744(1)
_cell_angle_gamma 90.00
_cell_formula_units_Z 8
_cell_length_a 40.204(3)
_cell_length_b 8.5482(6)
_cell_length_c 15.830(1)
_cell_measurement_reflns_used 8286
_cell_measurement_temperature 293(2)
_cell_measurement_theta_max 27.48
_cell_measurement_theta_min 2.43
_cell_volume 5284.6(6)
_computing_structure_refinement 'SHELXL-97 (Sheldrick, 1997)'
_computing_structure_solution 'SHELXS-97 (Sheldrick, 1990)'
_diffrn_ambient_temperature 293(2)
_diffrn_measured_fraction_theta_full 0.991
_diffrn_measured_fraction_theta_max 0.991
_diffrn_radiation_monochromator graphite
_diffrn_radiation_source 'fine-focus sealed tube'
_diffrn_radiation_type MoK\a
_diffrn_radiation_wavelength 0.71073
_diffrn_reflns_av_R_equivalents 0.0571
_diffrn_reflns_av_sigmaI/netI 0.0667
_diffrn_reflns_limit_h_max 51
_diffrn_reflns_limit_h_min -52
_diffrn_reflns_limit_k_max 10
_diffrn_reflns_limit_k_min -11
_diffrn_reflns_limit_l_max 19
_diffrn_reflns_limit_l_min -20
_diffrn_reflns_number 17883
_diffrn_reflns_theta_full 27.51
_diffrn_reflns_theta_max 27.51
_diffrn_reflns_theta_min 2.09
_exptl_absorpt_coefficient_mu 0.689
_exptl_absorpt_correction_type semi-empirical
_exptl_absorpt_process_details SADABS
_exptl_crystal_colour red
_exptl_crystal_density_diffrn 1.462
_exptl_crystal_density_method 'not measured'
_exptl_crystal_F_000 2384
_exptl_crystal_size_max 0.40
_exptl_crystal_size_mid 0.06
_exptl_crystal_size_min 0.04
_refine_diff_density_max 1.785
_refine_diff_density_min -0.843
_refine_diff_density_rms 0.118
_refine_ls_extinction_method none
_refine_ls_goodness_of_fit_ref 1.020
_refine_ls_hydrogen_treatment riding
_refine_ls_matrix_type full
_refine_ls_number_parameters 322
_refine_ls_number_reflns 6023
_refine_ls_number_restraints 0
_refine_ls_restrained_S_all 1.020
_refine_ls_R_factor_all 0.0812
_refine_ls_R_factor_gt 0.0528
_refine_ls_shift/su_max 0.008
_refine_ls_shift/su_mean 0.000
_refine_ls_structure_factor_coef Fsqd
_refine_ls_weighting_details 'calc w=1/[\s^2^(Fo^2^)+(0.0875P)^2^+0.0000P] where P=(Fo^2^+2Fc^2^)/3'
_refine_ls_weighting_scheme calc
_refine_ls_wR_factor_gt 0.1326
_refine_ls_wR_factor_ref 0.1489
_reflns_number_gt 4251
_reflns_number_total 6023
_reflns_threshold_expression >2sigma(I)
_cod_data_source_file om7009057-file002.cif
_cod_data_source_block TpRu(PMe3)(NCMe)(C8NO2H8)
_cod_original_cell_volume 5284.5(6)
_cod_original_sg_symbol_H-M C2/c
_cod_database_code 4074072

loop_
_symmetry_equiv_pos_as_xyz
'x, y, z'
'-x, y, -z+1/2'
'x+1/2, y+1/2, z'
'-x+1/2, y+1/2, -z+1/2'
'-x, -y, -z'
'x, -y, z-1/2'
'-x+1/2, -y+1/2, -z'
'x+1/2, -y+1/2, z-1/2'

loop_
_atom_site_label
_atom_site_type_symbol
_atom_site_fract_x
_atom_site_fract_y
_atom_site_fract_z
_atom_site_U_iso_or_equiv
_atom_site_adp_type
_atom_site_occupancy
_atom_site_symmetry_multiplicity
_atom_site_calc_flag
_atom_site_refinement_flags
Ru1 Ru 0.613219(6) 0.40003(3) 0.392328(13) 0.03040(6) Uani 1 1 d .
P1 P 0.60090(2) 0.59934(10) 0.47441(5) 0.0387(2) Uani 1 1 d .
O1 O 0.76740(8) 0.0826(4) 0.6212(2) 0.1036(13) Uani 1 1 d .
O2 O 0.76426(8) 0.2613(5) 0.71263(18) 0.0969(13) Uani 1 1 d .
N1 N 0.57036(6) 0.4560(3) 0.28428(15) 0.0397(7) Uani 1 1 d .
N2 N 0.54989(6) 0.3394(3) 0.24494(15) 0.0403(7) Uani 1 1 d .
N3 N 0.58051(6) 0.2477(3) 0.43527(14) 0.0346(6) Uani 1 1 d .
N4 N 0.55755(6) 0.1634(3) 0.37482(15) 0.0381(6) Uani 1 1 d .
N5 N 0.62124(6) 0.2104(3) 0.31128(15) 0.0386(6) Uani 1 1 d .
N6 N 0.59352(7) 0.1275(3) 0.26830(15) 0.0418(7) Uani 1 1 d .
N7 N 0.64369(6) 0.5324(3) 0.33820(15) 0.0393(7) Uani 1 1 d .
N8 N 0.75253(7) 0.1916(4) 0.64492(17) 0.0594(9) Uani 1 1 d .
C1 C 0.55999(9) 0.5846(4) 0.2389(2) 0.0493(9) Uani 1 1 d .
H1 H 0.5699 0.6827 0.2516 0.059 Uiso 1 1 calc R
C2 C 0.53237(9) 0.5529(5) 0.1701(2) 0.0549(10) Uani 1 1 d .
H2 H 0.5203 0.6231 0.1293 0.066 Uiso 1 1 calc R
C3 C 0.52668(9) 0.3965(4) 0.1752(2) 0.0506(10) Uani 1 1 d .
H3 H 0.5098 0.3389 0.1375 0.061 Uiso 1 1 calc R
C4 C 0.57448(8) 0.2107(4) 0.51239(18) 0.0451(8) Uani 1 1 d .
H4 H 0.5865 0.2509 0.5655 0.054 Uiso 1 1 calc R
C5 C 0.54787(9) 0.1044(4) 0.5024(2) 0.0535(10) Uani 1 1 d .
H5 H 0.5385 0.0617 0.5456 0.064 Uiso 1 1 calc R
C6 C 0.53827(9) 0.0758(4) 0.4141(2) 0.0472(9) Uani 1 1 d .
H6 H 0.5212 0.0069 0.3866 0.057 Uiso 1 1 calc R
C7 C 0.64853(9) 0.1516(4) 0.2881(2) 0.0510(9) Uani 1 1 d .
H7 H 0.6710 0.1861 0.3081 0.061 Uiso 1 1 calc R
C8 C 0.63794(11) 0.0298(5) 0.2291(2) 0.0679(11) Uani 1 1 d .
H8 H 0.6517 -0.0312 0.2025 0.082 Uiso 1 1 calc R
C9 C 0.60385(11) 0.0187(4) 0.2185(2) 0.0571(10) Uani 1 1 d .
H9 H 0.5897 -0.0525 0.1825 0.068 Uiso 1 1 calc R
C10 C 0.66203(8) 0.5923(4) 0.3032(2) 0.0480(9) Uani 1 1 d .
C11 C 0.68624(10) 0.6637(6) 0.2596(3) 0.0869(14) Uani 1 1 d .
H11A H 0.7052 0.5942 0.2624 0.130 Uiso 1 1 calc R
H11B H 0.6944 0.7606 0.2877 0.130 Uiso 1 1 calc R
H11C H 0.6751 0.6833 0.1998 0.130 Uiso 1 1 calc R
C12 C 0.55515(9) 0.6273(5) 0.4655(2) 0.0559(10) Uani 1 1 d .
H12A H 0.5455 0.5323 0.4814 0.084 Uiso 1 1 calc R
H12B H 0.5441 0.6541 0.4066 0.084 Uiso 1 1 calc R
H12C H 0.5519 0.7101 0.5037 0.084 Uiso 1 1 calc R
C13 C 0.61708(10) 0.5983(5) 0.5925(2) 0.0594(11) Uani 1 1 d .
H13A H 0.6086 0.6884 0.6169 0.089 Uiso 1 1 calc R
H13B H 0.6417 0.6008 0.6065 0.089 Uiso 1 1 calc R
H13C H 0.6095 0.5051 0.6161 0.089 Uiso 1 1 calc R
C14 C 0.61337(10) 0.7955(4) 0.4457(3) 0.0606(11) Uani 1 1 d .
H14A H 0.6055 0.8722 0.4807 0.091 Uiso 1 1 calc R
H14B H 0.6033 0.8155 0.3853 0.091 Uiso 1 1 calc R
H14C H 0.6379 0.8012 0.4560 0.091 Uiso 1 1 calc R
C15 C 0.65645(7) 0.3362(4) 0.48438(17) 0.0351(7) Uani 1 1 d .
C16 C 0.66311(8) 0.1809(4) 0.51147(18) 0.0390(8) Uani 1 1 d .
H16 H 0.6457 0.1077 0.4945 0.047 Uiso 1 1 calc R
C17 C 0.69454(9) 0.1297(4) 0.56258(19) 0.0457(9) Uani 1 1 d .
C18 C 0.71974(8) 0.2415(4) 0.58997(18) 0.0432(8) Uani 1 1 d .
C19 C 0.71501(8) 0.3984(4) 0.56883(19) 0.0455(9) Uani 1 1 d .
C20 C 0.68327(8) 0.4388(4) 0.51678(19) 0.0414(8) Uani 1 1 d .
H20 H 0.6796 0.5439 0.5023 0.050 Uiso 1 1 calc R
C21 C 0.69961(11) -0.0441(5) 0.5857(3) 0.0669(12) Uani 1 1 d .
H21A H 0.7138 -0.0910 0.5517 0.100 Uiso 1 1 calc R
H21B H 0.6778 -0.0956 0.5737 0.100 Uiso 1 1 calc R
H21C H 0.7105 -0.0547 0.6464 0.100 Uiso 1 1 calc R
C22 C 0.74244(10) 0.5205(5) 0.5958(3) 0.0686(13) Uani 1 1 d .
H22A H 0.7418 0.5610 0.6519 0.103 Uiso 1 1 calc R
H22B H 0.7386 0.6040 0.5541 0.103 Uiso 1 1 calc R
H22C H 0.7644 0.4743 0.5986 0.103 Uiso 1 1 calc R
B1 B 0.55765(10) 0.1713(5) 0.2768(2) 0.0449(10) Uani 1 1 d .
H1B H 0.5406 0.0991 0.2430 0.054 Uiso 1 1 calc R

loop_
_atom_site_aniso_label
_atom_site_aniso_U_11
_atom_site_aniso_U_22
_atom_site_aniso_U_33
_atom_site_aniso_U_23
_atom_site_aniso_U_13
_atom_site_aniso_U_12
Ru1 0.02940(11) 0.03563(12) 0.02526(9) 0.00082(9) 0.00470(8) -0.00066(10)
P1 0.0381(4) 0.0392(4) 0.0373(3) -0.0045(3) 0.0063(3) 0.0001(4)
O1 0.0691(18) 0.153(3) 0.087(2) 0.011(2) 0.0159(17) 0.0609(19)
O2 0.0621(18) 0.156(3) 0.0580(16) -0.0063(19) -0.0137(14) 0.011(2)
N1 0.0367(13) 0.0454(14) 0.0346(11) 0.0046(11) 0.0036(10) -0.0003(12)
N2 0.0347(13) 0.0533(15) 0.0298(11) 0.0015(11) 0.0014(10) -0.0032(12)
N3 0.0391(13) 0.0339(13) 0.0309(10) 0.0017(10) 0.0084(10) -0.0024(11)
N4 0.0352(13) 0.0419(14) 0.0347(11) 0.0000(11) 0.0033(10) -0.0068(11)
N5 0.0382(13) 0.0429(14) 0.0342(11) -0.0012(11) 0.0076(10) 0.0053(12)
N6 0.0516(15) 0.0420(15) 0.0309(11) -0.0044(10) 0.0080(11) -0.0021(12)
N7 0.0373(13) 0.0436(14) 0.0350(11) 0.0034(11) 0.0047(11) -0.0015(12)
N8 0.0363(14) 0.099(3) 0.0405(13) 0.0127(16) 0.0054(12) 0.0117(17)
C1 0.0452(18) 0.051(2) 0.0505(17) 0.0143(15) 0.0086(15) 0.0066(16)
C2 0.0422(18) 0.077(2) 0.0406(15) 0.0232(16) 0.0010(14) 0.0067(18)
C3 0.0388(17) 0.076(3) 0.0323(13) 0.0078(15) -0.0005(13) -0.0060(17)
C4 0.0529(18) 0.0522(19) 0.0320(13) 0.0071(14) 0.0136(13) -0.0020(16)
C5 0.0526(19) 0.065(2) 0.0476(16) 0.0111(16) 0.0208(15) -0.0089(18)
C6 0.0401(17) 0.0435(19) 0.0566(18) 0.0100(15) 0.0083(15) -0.0104(14)
C7 0.0500(18) 0.063(2) 0.0445(15) 0.0050(16) 0.0201(14) 0.0113(17)
C8 0.093(3) 0.061(2) 0.0596(19) 0.0013(18) 0.0383(19) 0.025(2)
C9 0.094(3) 0.0433(19) 0.0366(14) -0.0088(14) 0.0208(17) 0.002(2)
C10 0.0388(16) 0.057(2) 0.0515(16) 0.0146(16) 0.0169(14) 0.0084(16)
C11 0.065(2) 0.096(3) 0.113(3) 0.056(3) 0.048(2) 0.013(2)
C12 0.0448(18) 0.064(2) 0.060(2) -0.0049(18) 0.0157(16) 0.0081(17)
C13 0.063(2) 0.072(3) 0.0383(15) -0.0170(16) 0.0043(16) 0.009(2)
C14 0.064(2) 0.0374(18) 0.082(2) -0.0099(18) 0.019(2) -0.0055(18)
C15 0.0302(14) 0.0448(16) 0.0310(12) -0.0002(12) 0.0085(11) 0.0029(13)
C16 0.0390(16) 0.0411(17) 0.0345(13) 0.0002(13) 0.0039(12) -0.0019(14)
C17 0.0513(18) 0.053(2) 0.0336(13) 0.0025(13) 0.0107(13) 0.0155(15)
C18 0.0324(15) 0.067(2) 0.0286(12) -0.0001(14) 0.0036(11) 0.0098(15)
C19 0.0319(15) 0.068(2) 0.0349(13) -0.0059(15) 0.0036(12) -0.0038(16)
C20 0.0395(17) 0.0432(18) 0.0368(14) 0.0008(13) -0.0001(13) -0.0011(14)
C21 0.069(2) 0.063(2) 0.066(2) 0.016(2) 0.009(2) 0.020(2)
C22 0.047(2) 0.085(3) 0.067(2) -0.006(2) -0.0010(19) -0.018(2)
B1 0.045(2) 0.049(2) 0.0355(16) -0.0057(16) 0.0002(15) -0.0104(18)

loop_
_atom_type_symbol
_atom_type_description
_atom_type_scat_dispersion_real
_atom_type_scat_dispersion_imag
_atom_type_scat_source
C C 0.0033 0.0016 'International Tables Vol C Tables 4.2.6.8 and 6.1.1.4'
H H 0.0000 0.0000 'International Tables Vol C Tables 4.2.6.8 and 6.1.1.4'
B B 0.0013 0.0007 'International Tables Vol C Tables 4.2.6.8 and 6.1.1.4'
N N 0.0061 0.0033 'International Tables Vol C Tables 4.2.6.8 and 6.1.1.4'
O O 0.0106 0.0060 'International Tables Vol C Tables 4.2.6.8 and 6.1.1.4'
P P 0.1023 0.0942 'International Tables Vol C Tables 4.2.6.8 and 6.1.1.4'
Ru Ru -1.2594 0.8363 'International Tables Vol C Tables 4.2.6.8 and 6.1.1.4'

loop_
_geom_angle_atom_site_label_1
_geom_angle_atom_site_label_2
_geom_angle_atom_site_label_3
_geom_angle
N7 Ru1 C15 87.32(11)
N7 Ru1 N3 173.38(9)
C15 Ru1 N3 95.50(11)
N7 Ru1 N5 88.68(10)
C15 Ru1 N5 90.09(10)
N3 Ru1 N5 85.33(10)
N7 Ru1 N1 89.44(10)
C15 Ru1 N1 173.50(11)
N3 Ru1 N1 87.15(9)
N5 Ru1 N1 84.20(9)
N7 Ru1 P1 93.42(8)
C15 Ru1 P1 93.22(9)
N3 Ru1 P1 92.40(7)
N5 Ru1 P1 176.16(7)
N1 Ru1 P1 92.60(7)
C12 P1 C13 100.78(18)
C12 P1 C14 100.98(18)
C13 P1 C14 101.87(18)
C12 P1 Ru1 114.01(12)
C13 P1 Ru1 120.61(13)
C14 P1 Ru1 115.72(14)
C1 N1 N2 106.5(2)
C1 N1 Ru1 134.2(2)
N2 N1 Ru1 118.97(19)
N1 N2 C3 109.7(3)
N1 N2 B1 119.2(2)
C3 N2 B1 130.8(3)
C4 N3 N4 106.0(2)
C4 N3 Ru1 135.5(2)
N4 N3 Ru1 118.47(17)
C6 N4 N3 109.9(2)
C6 N4 B1 129.0(3)
N3 N4 B1 121.0(3)
C7 N5 N6 107.2(3)
C7 N5 Ru1 134.5(2)
N6 N5 Ru1 118.24(19)
C9 N6 N5 108.8(3)
C9 N6 B1 130.5(3)
N5 N6 B1 120.5(3)
C10 N7 Ru1 172.1(3)
O1 N8 O2 122.1(3)
O1 N8 C18 118.8(3)
O2 N8 C18 119.2(3)
N1 C1 C2 110.7(3)
C3 C2 C1 105.1(3)
N2 C3 C2 108.0(3)
N3 C4 C5 110.7(3)
C6 C5 C4 104.7(3)
N4 C6 C5 108.6(3)
N5 C7 C8 109.0(3)
C9 C8 C7 106.0(3)
C8 C9 N6 109.0(3)
N7 C10 C11 177.9(4)
C20 C15 C16 114.2(3)
C20 C15 Ru1 123.0(2)
C16 C15 Ru1 122.4(2)
C17 C16 C15 123.6(3)
C18 C17 C16 117.3(3)
C18 C17 C21 123.2(3)
C16 C17 C21 119.5(3)
C19 C18 C17 123.0(3)
C19 C18 N8 118.7(3)
C17 C18 N8 118.4(3)
C18 C19 C20 116.0(3)
C18 C19 C22 123.6(3)
C20 C19 C22 120.3(3)
C19 C20 C15 125.8(3)
N6 B1 N2 108.9(3)
N6 B1 N4 107.7(2)
N2 B1 N4 108.7(3)

loop_
_geom_bond_atom_site_label_1
_geom_bond_atom_site_label_2
_geom_bond_distance
Ru1 N7 2.003(3)
Ru1 C15 2.059(3)
Ru1 N3 2.076(2)
Ru1 N5 2.139(3)
Ru1 N1 2.173(2)
Ru1 P1 2.2677(9)
P1 C12 1.827(4)
P1 C13 1.827(3)
P1 C14 1.838(4)
O1 N8 1.214(5)
O2 N8 1.219(4)
N1 C1 1.325(4)
N1 N2 1.347(4)
N2 C3 1.355(4)
N2 B1 1.531(5)
N3 C4 1.338(4)
N3 N4 1.367(3)
N4 C6 1.333(4)
N4 B1 1.555(4)
N5 C7 1.335(4)
N5 N6 1.359(3)
N6 C9 1.347(4)
N6 B1 1.526(5)
N7 C10 1.143(4)
N8 C18 1.460(4)
C1 C2 1.385(4)
C2 C3 1.362(5)
C4 C5 1.384(5)
C5 C6 1.381(5)
C7 C8 1.397(5)
C8 C9 1.344(6)
C10 C11 1.455(5)
C15 C20 1.390(4)
C15 C16 1.401(4)
C16 C17 1.399(4)
C17 C18 1.385(5)
C17 C21 1.533(5)
C18 C19 1.385(5)
C19 C20 1.388(4)
C19 C22 1.504(5)
